data_7010847
loop_
_publ_author_name
'Cham, S. Tsuey'
'Diakos, Connie I.'
'Ellis, Leanne T.'
'Fenton, Ronald R.'
'Munk, Vivienne P.'
'Messerle, Barbara A.'
'Hambley, Trevor W.'

_publ_contact_author
;
Dr Trevor W. Hambley
School of Chemistry
University of Sydney
;
_publ_section_title
;
 Isomer formation in the binding of
 [PtCl2(cis-cyclohexane-1,3-diamine)] to oligonucleotides and the X-ray
 crystal structure of
 [PtCl2(cis-cyclohexane-1,3-diamine)]&#x00B7;dimethylformamide&#x2020;
;
_journal_issue 19
_journal_name_full 'Journal of the Chemical Society, Dalton Transactions'
_journal_page_first 2769
_journal_paper_doi 10.1039/b104502b
_journal_year 2001
_chemical_formula_sum 'C9 H21 Cl2 N3 O Pt'
_chemical_formula_weight 453.28
_space_group_IT_number 2
_symmetry_cell_setting triclinic
_symmetry_Int_Tables_number 2
_symmetry_space_group_name_Hall '-P 1'
_symmetry_space_group_name_H-M 'P -1'
_audit_creation_date 1999-11-09
_audit_creation_method 'by teXsan v1.8'
_audit_update_record ?
_cell_angle_alpha 70.00(2)
_cell_angle_beta 80.87(2)
_cell_angle_gamma 83.58(2)
_cell_formula_units_Z 2
_cell_length_a 7.690(1)
_cell_length_b 8.358(2)
_cell_length_c 12.149(4)
_cell_measurement_reflns_used 0
_cell_measurement_temperature 273.2
_cell_measurement_theta_max 0.0
_cell_measurement_theta_min 0.0
_cell_volume 723.1(3)
_computing_cell_refinement 'MSC/AFC Diffractometer Control'
_computing_data_collection 'MSC/AFC Diffractometer Control'
_computing_data_reduction 'teXsan (MSC, 1995)'
_computing_publication_material 'teXsan (MSC, 1995)'
_computing_structure_refinement 'teXsan (MSC, 1995)'
_computing_structure_solution
;
SHELXS86 (Sheldrick, 1985)
;
_diffrn_ambient_temperature 273.2
_diffrn_measurement_device unknown
_diffrn_orient_matrix_UB_11 -0.02040
_diffrn_orient_matrix_UB_12 0.11983
_diffrn_orient_matrix_UB_13 0.00099
_diffrn_orient_matrix_UB_21 -0.01590
_diffrn_orient_matrix_UB_22 -0.04347
_diffrn_orient_matrix_UB_23 0.08839
_diffrn_orient_matrix_UB_31 0.12927
_diffrn_orient_matrix_UB_32 0.00549
_diffrn_orient_matrix_UB_33 -0.00059
_diffrn_radiation_detector 'scintillation counter'
_diffrn_radiation_monochromator graphite
_diffrn_radiation_source 'X-ray tube'
_diffrn_radiation_type 'Mo K\a'
_diffrn_radiation_wavelength 0.7107
_diffrn_reflns_av_R_equivalents 0.00928
_diffrn_reflns_limit_h_max 9
_diffrn_reflns_limit_h_min -9
_diffrn_reflns_limit_k_max 9
_diffrn_reflns_limit_k_min -9
_diffrn_reflns_limit_l_max 14
_diffrn_reflns_limit_l_min 0
_diffrn_reflns_number 2663
_diffrn_reflns_reduction_process 'Lp corrections applied'
_diffrn_reflns_theta_max 24.97
_diffrn_reflns_theta_min 2.60
_diffrn_standards_decay_% 0.00
_diffrn_standards_interval_count 0
_diffrn_standards_number 0
_exptl_absorpt_coefficient_mu 10.020
_exptl_absorpt_correction_T_max 0.448
_exptl_absorpt_correction_T_min 0.346
_exptl_absorpt_correction_type
;
analytical (de Meulenaer & Tompa, 1965)
;
_exptl_crystal_colour unknown
_exptl_crystal_density_diffrn 2.082
_exptl_crystal_density_meas ?
_exptl_crystal_description unknown
_exptl_crystal_F_000 432.00
_exptl_crystal_size_max 0.00
_exptl_crystal_size_mid 0.00
_exptl_crystal_size_min 0.00
_refine_diff_density_max 1.88
_refine_diff_density_min -1.13
_refine_ls_extinction_coef 0.0000128(3)
_refine_ls_extinction_expression 'equ(3) Acta Cryst.(1968) A24, p213.'
_refine_ls_extinction_method 'Zachariasen (1967)'
_refine_ls_goodness_of_fit_all 2.758
_refine_ls_goodness_of_fit_obs 2.758
_refine_ls_matrix_type full
_refine_ls_number_constraints 0
_refine_ls_number_parameters 202
_refine_ls_number_reflns 2411
_refine_ls_number_restraints 0
_refine_ls_R_factor_all 0.0229
_refine_ls_R_factor_obs 0.0229
_refine_ls_shift/esd_max 0.0056
_refine_ls_shift/esd_mean 0.0353
_refine_ls_structure_factor_coef F
_refine_ls_weighting_details 'w == 1/[\s^2^(Fo) + 0.00000|Fo|^2^]'
_refine_ls_weighting_scheme calc
_refine_ls_wR_factor_all 0.0232
_refine_ls_wR_factor_obs 0.0232
_reflns_number_observed 2411
_reflns_number_total 2531
_reflns_observed_criterion >2.50\s(I)
_cod_data_source_file b104502b.txt
_cod_data_source_block TCH1
_cod_depositor_comments
;
 Correcting the data name order in the GEOM_TORSION loop.

 Antanas Vaitkus,
 2018-08-08

The following automatic conversions were performed:

'_refine_ls_weighting_scheme' value 'w == 1/[\s^2^(Fo) +
0.00000|Fo|^2^]' was changed to 'calc'. New tag
'_refine_ls_weighting_details' was created. The value of the new tag
was set to 'w == 1/[\s^2^(Fo) + 0.00000|Fo|^2^]'.

Automatic conversion script
Id: cif_fix_values 3143 2015-03-26 13:38:13Z robertas 
;
_cod_original_sg_symbol_H-M 'P -1       '
_cod_original_formula_sum 'C9 H21 Cl2 N3 O Pt '
_cod_database_code 7010847

loop_
_symmetry_equiv_pos_as_xyz
'   +x,   +y,   +z'
'   -x,   -y,   -z'

loop_
_atom_site_aniso_label
_atom_site_aniso_U_11
_atom_site_aniso_U_22
_atom_site_aniso_U_33
_atom_site_aniso_U_12
_atom_site_aniso_U_13
_atom_site_aniso_U_23
Pt(1) 0.0269(1) 0.0255(1) 0.0280(2) -0.00374(8) 0.00038(9) -0.00450(10)
Cl(1) 0.0340(8) 0.0329(8) 0.060(1) -0.0106(6) 0.0047(7) -0.0127(7)
Cl(2) 0.0410(9) 0.0389(8) 0.0451(9) -0.0021(6) 0.0063(7) -0.0164(7)
O(1) 0.052(3) 0.066(3) 0.070(4) 0.002(3) 0.022(3) -0.010(3)
N(1) 0.031(3) 0.031(3) 0.044(4) -0.005(2) 0.001(3) -0.011(2)
N(2) 0.033(3) 0.033(3) 0.033(3) -0.005(2) 0.004(2) -0.006(2)
N(3) 0.036(3) 0.051(3) 0.043(3) 0.002(2) -0.001(3) -0.011(3)
C(1) 0.040(4) 0.030(3) 0.045(4) 0.000(3) 0.005(3) -0.012(3)
C(2) 0.045(4) 0.030(3) 0.053(4) -0.007(3) -0.002(3) -0.015(3)
C(3) 0.037(4) 0.026(3) 0.047(4) -0.010(3) -0.004(3) -0.005(3)
C(4) 0.057(5) 0.042(4) 0.041(4) -0.003(3) -0.005(3) 0.004(3)
C(5) 0.061(5) 0.048(4) 0.045(4) 0.004(4) -0.021(4) -0.002(4)
C(6) 0.043(4) 0.044(4) 0.064(5) 0.007(3) -0.018(4) -0.005(4)
C(7) 0.054(5) 0.064(5) 0.046(5) -0.014(4) 0.006(4) -0.006(4)
C(8) 0.084(6) 0.087(6) 0.085(7) 0.030(5) -0.026(5) -0.037(5)
C(9) 0.075(6) 0.076(6) 0.063(6) -0.010(4) 0.025(4) -0.009(4)

loop_
_atom_site_label
_atom_site_fract_x
_atom_site_fract_y
_atom_site_fract_z
_atom_site_U_iso_or_equiv
_atom_site_occupancy
_atom_site_refinement_flags
_atom_site_thermal_displace_type
_atom_site_calc_flag
_atom_site_calc_attached_atom
Pt(1) 0.09724(3) 0.44841(3) 0.12674(2) 0.02820(7) 1.000 . Uani d ?
Cl(1) 0.3027(2) 0.6557(2) 0.0585(1) 0.0435(4) 1.000 . Uani d ?
Cl(2) -0.1031(2) 0.6153(2) 0.2109(1) 0.0424(4) 1.000 . Uani d ?
O(1) -0.3635(6) 0.2419(6) 0.3770(5) 0.070(2) 1.000 . Uani d ?
N(1) 0.2686(7) 0.3058(6) 0.0457(5) 0.036(2) 1.000 . Uani d ?
N(2) -0.0846(6) 0.2685(6) 0.1825(5) 0.035(1) 1.000 . Uani d ?
N(3) -0.6135(6) 0.3728(7) 0.4393(5) 0.045(2) 1.000 . Uani d ?
C(1) 0.2802(8) 0.1159(7) 0.0968(6) 0.040(2) 1.000 . Uani d ?
C(2) 0.0970(8) 0.0529(8) 0.1104(6) 0.043(2) 1.000 . Uani d ?
C(3) -0.0244(8) 0.0827(7) 0.2130(6) 0.038(2) 1.000 . Uani d ?
C(4) 0.0575(10) 0.0199(9) 0.3281(6) 0.051(2) 1.000 . Uani d ?
C(5) 0.2395(10) 0.0812(10) 0.3149(6) 0.054(2) 1.000 . Uani d ?
C(6) 0.3602(10) 0.0524(9) 0.2128(7) 0.054(2) 1.000 . Uani d ?
C(7) -0.4772(10) 0.3582(9) 0.3632(6) 0.058(2) 1.000 . Uani d ?
C(8) -0.746(1) 0.514(1) 0.4163(8) 0.085(3) 1.000 . Uani d ?
C(9) -0.644(1) 0.240(1) 0.5533(7) 0.078(3) 1.000 . Uani d ?
H(1) 0.246(7) 0.341(6) -0.042(5) 0.04(2) 1.000 . Uiso d ?
H(2) 0.350(7) 0.338(7) 0.050(5) 0.03(2) 1.000 . Uiso d ?
H(3) -0.140(8) 0.276(7) 0.242(5) 0.04(2) 1.000 . Uiso d ?
H(4) -0.165(8) 0.303(7) 0.107(6) 0.06(2) 1.000 . Uiso d ?
H(5) 0.352(7) 0.078(6) 0.049(5) 0.03(2) 1.000 . Uiso d ?
H(6) 0.032(8) 0.113(7) 0.021(6) 0.06(2) 1.000 . Uiso d ?
H(7) 0.113(9) -0.053(8) 0.119(6) 0.07(2) 1.000 . Uiso d ?
H(8) -0.128(7) 0.022(6) 0.225(5) 0.03(1) 1.000 . Uiso d ?
H(9) -0.046(8) 0.044(7) 0.396(5) 0.06(2) 1.000 . Uiso d ?
H(10) 0.076(8) -0.099(8) 0.339(5) 0.05(2) 1.000 . Uiso d ?
H(11) 0.232(7) 0.202(7) 0.309(5) 0.04(2) 1.000 . Uiso d ?
H(12) 0.303(8) 0.015(8) 0.388(6) 0.06(2) 1.000 . Uiso d ?
H(13) 0.392(8) -0.068(8) 0.215(6) 0.06(2) 1.000 . Uiso d ?
H(14) 0.464(9) 0.111(8) 0.205(6) 0.06(2) 1.000 . Uiso d ?
H(15) -0.4656 0.4480 0.2896 0.070 1.000 . Uiso c ?
H(16) -0.6921 0.6168 0.3972 0.103 1.000 . Uiso c ?
H(17) -0.8035 0.5138 0.3523 0.103 1.000 . Uiso c ?
H(18) -0.8307 0.4981 0.4849 0.103 1.000 . Uiso c ?
H(19) -0.7461 0.2719 0.5978 0.093 1.000 . Uiso c ?
H(20) -0.6618 0.1364 0.5411 0.093 1.000 . Uiso c ?
H(21) -0.5450 0.2240 0.5939 0.093 1.000 . Uiso c ?

loop_
_atom_type_symbol
_atom_type_oxidation_number
_atom_type_number_in_cell
_atom_type_scat_dispersion_real
_atom_type_scat_dispersion_imag
_atom_type_scat_source
Pt 0 2 -1.703 8.390
;International Tables for Crystallography
(1992, Vol. C, Tables 4.2.6.8 and 6.1.1.1)
;
C 0 18 0.003 0.002
;International Tables for Crystallography
(1992, Vol. C, Tables 4.2.6.8 and 6.1.1.1)
;
N 0 6 0.006 0.003
;International Tables for Crystallography
(1992, Vol. C, Tables 4.2.6.8 and 6.1.1.1)
;
Cl 0 4 0.148 0.159
;International Tables for Crystallography
(1992, Vol. C, Tables 4.2.6.8 and 6.1.1.1)
;
H 0 42 0.000 0.000
;International Tables for Crystallography
(1992, Vol. C, Table 6.1.1.2)
;
O 0 2 0.011 0.006
;International Tables for Crystallography
(1992, Vol. C, Tables 4.2.6.8 and 6.1.1.1)
;

loop_
_geom_angle_atom_site_label_1
_geom_angle_atom_site_label_2
_geom_angle_atom_site_label_3
_geom_angle
_geom_angle_site_symmetry_1
_geom_angle_site_symmetry_2
_geom_angle_site_symmetry_3
_geom_angle_publ_flag
Cl(1) Pt(1) Cl(2) 92.65(5) . . . yes
Cl(1) Pt(1) N(1) 87.4(1) . . . yes
Cl(1) Pt(1) N(2) 178.6(2) . . . yes
Cl(2) Pt(1) N(1) 177.4(2) . . . yes
Cl(2) Pt(1) N(2) 87.6(1) . . . yes
N(1) Pt(1) N(2) 92.2(2) . . . yes
Pt(1) N(1) C(1) 120.6(4) . . . yes
Pt(1) N(1) H(1) 108(2) . . . no
Pt(1) N(1) H(2) 98(4) . . . no
C(1) N(1) H(1) 108(2) . . . no
C(1) N(1) H(2) 108(4) . . . no
H(1) N(1) H(2) 111(5) . . . no
Pt(1) N(2) C(3) 119.7(4) . . . yes
Pt(1) N(2) H(3) 107(4) . . . no
Pt(1) N(2) H(4) 103(3) . . . no
C(3) N(2) H(3) 104(4) . . . no
C(3) N(2) H(4) 108(2) . . . no
H(3) N(2) H(4) 113(5) . . . no
C(7) N(3) C(8) 124.0(6) . . . yes
C(7) N(3) C(9) 120.3(6) . . . yes
C(8) N(3) C(9) 115.7(6) . . . yes
N(1) C(1) C(2) 108.4(5) . . . yes
N(1) C(1) C(6) 112.1(5) . . . yes
N(1) C(1) H(5) 107(3) . . . no
C(2) C(1) C(6) 112.5(6) . . . yes
C(2) C(1) H(5) 110(3) . . . no
C(6) C(1) H(5) 105(3) . . . no
C(1) C(2) C(3) 112.8(5) . . . yes
C(1) C(2) H(6) 111(2) . . . no
C(1) C(2) H(7) 105(4) . . . no
C(3) C(2) H(6) 110(2) . . . no
C(3) C(2) H(7) 111(4) . . . no
H(6) C(2) H(7) 104(5) . . . no
N(2) C(3) C(2) 110.0(5) . . . yes
N(2) C(3) C(4) 110.9(5) . . . yes
N(2) C(3) H(8) 106(2) . . . no
C(2) C(3) C(4) 113.3(6) . . . yes
C(2) C(3) H(8) 107(3) . . . no
C(4) C(3) H(8) 108(3) . . . no
C(3) C(4) C(5) 113.2(6) . . . yes
C(3) C(4) H(9) 105(3) . . . no
C(3) C(4) H(10) 100(3) . . . no
C(5) C(4) H(9) 119(3) . . . no
C(5) C(4) H(10) 105(3) . . . no
H(9) C(4) H(10) 111(4) . . . no
C(4) C(5) C(6) 113.1(6) . . . yes
C(4) C(5) H(11) 110(3) . . . no
C(4) C(5) H(12) 111(3) . . . no
C(6) C(5) H(11) 110(3) . . . no
C(6) C(5) H(12) 104(3) . . . no
H(11) C(5) H(12) 106(4) . . . no
C(1) C(6) C(5) 113.8(6) . . . yes
C(1) C(6) H(13) 97(3) . . . no
C(1) C(6) H(14) 110(4) . . . no
C(5) C(6) H(13) 118(3) . . . no
C(5) C(6) H(14) 105(4) . . . no
H(13) C(6) H(14) 111(5) . . . no
O(1) C(7) N(3) 126.8(7) . . . yes
O(1) C(7) H(15) 116.7 . . . no
N(3) C(7) H(15) 116.5 . . . no
N(3) C(8) H(16) 109.9 . . . no
N(3) C(8) H(17) 108.8 . . . no
N(3) C(8) H(18) 109.1 . . . no
H(16) C(8) H(17) 110.2 . . . no
H(16) C(8) H(18) 110.1 . . . no
H(17) C(8) H(18) 108.7 . . . no
N(3) C(9) H(19) 109.3 . . . no
N(3) C(9) H(20) 108.8 . . . no
N(3) C(9) H(21) 109.7 . . . no
H(19) C(9) H(20) 109.2 . . . no
H(19) C(9) H(21) 110.2 . . . no
H(20) C(9) H(21) 109.6 . . . no

loop_
_geom_bond_atom_site_label_1
_geom_bond_atom_site_label_2
_geom_bond_distance
_geom_bond_site_symmetry_1
_geom_bond_site_symmetry_2
_geom_bond_publ_flag
Pt(1) Cl(1) 2.323(1) . . yes
Pt(1) Cl(2) 2.315(1) . . yes
Pt(1) N(1) 2.041(5) . . yes
Pt(1) N(2) 2.037(5) . . yes
O(1) C(7) 1.218(8) . . yes
N(1) C(1) 1.492(7) . . yes
N(1) H(1) 1.04(6) . . no
N(1) H(2) 0.72(5) . . no
N(2) C(3) 1.504(7) . . yes
N(2) H(3) 0.80(6) . . no
N(2) H(4) 1.12(6) . . no
N(3) C(7) 1.308(8) . . yes
N(3) C(8) 1.446(8) . . yes
N(3) C(9) 1.452(9) . . yes
C(1) C(2) 1.524(8) . . yes
C(1) C(6) 1.528(9) . . yes
C(1) H(5) 0.85(5) . . no
C(2) C(3) 1.510(9) . . yes
C(2) H(6) 1.19(6) . . no
C(2) H(7) 0.85(6) . . no
C(3) C(4) 1.527(9) . . yes
C(3) H(8) 0.96(5) . . no
C(4) C(5) 1.510(9) . . yes
C(4) H(9) 1.11(6) . . no
C(4) H(10) 0.95(6) . . no
C(5) C(6) 1.50(1) . . yes
C(5) H(11) 0.98(5) . . no
C(5) H(12) 1.04(6) . . no
C(6) H(13) 1.00(6) . . no
C(6) H(14) 0.96(6) . . no
C(7) H(15) 0.95 . . no
C(8) H(16) 0.94 . . no
C(8) H(17) 0.95 . . no
C(8) H(18) 0.95 . . no
C(9) H(19) 0.95 . . no
C(9) H(20) 0.95 . . no
C(9) H(21) 0.94 . . no

loop_
_geom_contact_atom_site_label_1
_geom_contact_atom_site_label_2
_geom_contact_distance
_geom_contact_site_symmetry_1
_geom_contact_site_symmetry_2
_geom_contact_publ_flag
Pt(1) Pt(1) 3.4378(4) . 2_565 no
Cl(1) N(1) 3.349(5) . 2_665 no
Cl(1) N(2) 3.440(6) . 2_565 no
Cl(2) N(1) 3.382(6) . 2_565 no
O(1) N(2) 2.893(7) . . no
O(1) C(3) 3.454(8) . . no
C(5) C(7) 3.59(1) . 1_655 no

loop_
_geom_torsion_atom_site_label_1
_geom_torsion_atom_site_label_2
_geom_torsion_atom_site_label_3
_geom_torsion_atom_site_label_4
_geom_torsion_site_symmetry_1
_geom_torsion_site_symmetry_2
_geom_torsion_site_symmetry_3
_geom_torsion_site_symmetry_4
_geom_torsion
_geom_torsion_publ_flag
Pt(1) N(1) C(1) C(2) . . . . 56.1(7) no
Pt(1) N(1) C(1) C(6) . . . . -68.7(6) no
Pt(1) N(2) C(3) C(2) . . . . -54.6(6) no
Pt(1) N(2) C(3) C(4) . . . . 71.5(6) no
Cl(1) Pt(1) N(1) C(1) . . . . 147.1(5) no
Cl(1) Pt(1) N(2) C(3) . . . . 109(5) no
Cl(2) Pt(1) N(1) C(1) . . . . -120(3) no
Cl(2) Pt(1) N(2) C(3) . . . . -149.9(4) no
O(1) C(7) N(3) C(8) . . . . -178.9(7) no
O(1) C(7) N(3) C(9) . . . . -1(1) no
N(1) Pt(1) N(2) C(3) . . . . 32.7(5) no
N(1) C(1) C(2) C(3) . . . . -74.9(7) no
N(1) C(1) C(6) C(5) . . . . 72.7(8) no
N(2) Pt(1) N(1) C(1) . . . . -34.2(5) no
N(2) C(3) C(2) C(1) . . . . 74.8(7) no
N(2) C(3) C(4) C(5) . . . . -74.5(7) no
C(1) C(2) C(3) C(4) . . . . -49.9(7) no
C(1) C(6) C(5) C(4) . . . . 49.8(8) no
C(2) C(1) C(6) C(5) . . . . -49.9(8) no
C(2) C(3) C(4) C(5) . . . . 49.8(8) no
C(3) C(2) C(1) C(6) . . . . 49.7(7) no
C(3) C(4) C(5) C(6) . . . . -49.4(8) no
